data_1529384
loop_
_publ_author_name
'A.M. Astakhov'
'A.D. Vasiliev'
'M.S. Molokeev'
'A.M. Sirotinin'
'L.A. Kruglyakova'
'R.S. Stepanov'

_publ_section_title
;
 Crystal and Molecular Structure of Nitramino Derivatives of Tetrazole and
 1,2,4-Triazole. II. 5-Nitraminotetrazole Diammonium Salt
;
_journal_issue 1
_journal_name_full 'Journal of Structural Chemistry'
_journal_page_first 175
_journal_page_last 180
_journal_paper_doi 10.1023/B:JORY.0000041520.90323.fe
_journal_volume 45
_journal_year 2004
_chemical_formula_sum 'C H N8 O2'
_chemical_formula_weight 157.10
_space_group_crystal_system monoclinic
_space_group_IT_number 13
_space_group_name_Hall '-P 2yc'
_space_group_name_H-M_alt 'P 1 2/c 1'
_symmetry_space_group_name_Hall '-P 2yc'
_symmetry_space_group_name_H-M 'P 1 2/c 1'
_atom_sites_solution_hydrogens difmap
_audit_creation_method SHELXL-2014/7
_cell_angle_alpha 90
_cell_angle_beta 93.200(10)
_cell_angle_gamma 90
_cell_formula_units_Z 4
_cell_length_a 7.2720(10)
_cell_length_b 8.6430(10)
_cell_length_c 10.4270(10)
_cell_measurement_temperature 293(2)
_cell_volume 654.33(13)
_computing_structure_refinement 'SHELXL-2014/7 (Sheldrick, 2014)'
_diffrn_ambient_temperature 293(2)
_diffrn_measured_fraction_theta_full 1.000
_diffrn_measured_fraction_theta_max 0.990
_diffrn_radiation_wavelength 1.5406
_diffrn_reflns_av_R_equivalents 0.0197
_diffrn_reflns_av_unetI/netI 0.0186
_diffrn_reflns_laue_measured_fraction_full 1.000
_diffrn_reflns_laue_measured_fraction_max 0.990
_diffrn_reflns_limit_h_max 0
_diffrn_reflns_limit_h_min -9
_diffrn_reflns_limit_k_max 7
_diffrn_reflns_limit_k_min -11
_diffrn_reflns_limit_l_max 13
_diffrn_reflns_limit_l_min -13
_diffrn_reflns_number 1541
_diffrn_reflns_point_group_measured_fraction_full 1.000
_diffrn_reflns_point_group_measured_fraction_max 0.990
_diffrn_reflns_theta_full 25.000
_diffrn_reflns_theta_max 80.298
_diffrn_reflns_theta_min 5.113
_exptl_absorpt_coefficient_mu 1.273
_exptl_crystal_density_diffrn 1.595
_exptl_crystal_F_000 316
_refine_diff_density_max 0.431
_refine_diff_density_min -0.289
_refine_diff_density_rms 0.063
_refine_ls_extinction_coef 0.0023(7)
_refine_ls_extinction_expression Fc^*^=kFc[1+0.001xFc^2^\l^3^/sin(2\q)]^-1/4^
_refine_ls_extinction_method 'SHELXL-2014/7 (Sheldrick 2014'
_refine_ls_goodness_of_fit_ref 1.032
_refine_ls_hydrogen_treatment refall
_refine_ls_matrix_type full
_refine_ls_number_parameters 133
_refine_ls_number_reflns 1428
_refine_ls_number_restraints 0
_refine_ls_restrained_S_all 1.032
_refine_ls_R_factor_all 0.0456
_refine_ls_R_factor_gt 0.0379
_refine_ls_shift/su_max 0.024
_refine_ls_shift/su_mean 0.004
_refine_ls_structure_factor_coef Fsqd
_refine_ls_weighting_details 'w=1/[\s^2^(Fo^2^)+(0.0724P)^2^+0.1343P] where P=(Fo^2^+2Fc^2^)/3'
_refine_ls_weighting_scheme calc
_refine_ls_wR_factor_gt 0.1006
_refine_ls_wR_factor_ref 0.1066
_reflns_Friedel_coverage 0.000
_reflns_friedel_fraction_full .
_reflns_friedel_fraction_max .
_reflns_number_gt 1211
_reflns_number_total 1428
_reflns_threshold_expression 'I > 2\s(I)'
_cod_data_source_file CHN8O2.cif
_cod_data_source_block a
_cod_database_code 1529384
_shelx_shelxl_version_number 2014/7
_shelx_space_group_comment
;
The symmetry employed for this shelxl refinement is uniquely defined
by the following loop, which should always be used as a source of
symmetry information in preference to the above space-group names.
They are only intended as comments.
;

loop_
_space_group_symop_operation_xyz
'x, y, z'
'x, -y, z+1/2'
'-x, -y, -z'
'-x, y, -z-1/2'

loop_
_atom_site_label
_atom_site_type_symbol
_atom_site_fract_x
_atom_site_fract_y
_atom_site_fract_z
_atom_site_U_iso_or_equiv
_atom_site_adp_type
_atom_site_occupancy
_atom_site_site_symmetry_order
_atom_site_calc_flag
_atom_site_refinement_flags_posn
_atom_site_refinement_flags_adp
_atom_site_refinement_flags_occupancy
_atom_site_disorder_assembly
_atom_site_disorder_group
O1 O 0.74792(12) 0.11270(11) 0.25392(9) 0.0282(3) Uani 1 1 d . . . . .
O2 O 0.75374(15) -0.05291(11) 0.09681(9) 0.0306(3) Uani 1 1 d . . . . .
N1 N 0.80700(14) -0.35713(12) 0.15873(10) 0.0221(3) Uani 1 1 d . . . . .
N2 N 0.69846(15) -0.39170(13) 0.35099(10) 0.0241(3) Uani 1 1 d . . . . .
N3 N 0.78900(15) -0.50936(13) 0.18252(11) 0.0243(3) Uani 1 1 d . . . . .
N4 N 0.75023(14) -0.02882(12) 0.21663(10) 0.0196(3) Uani 1 1 d . . . . .
N5 N 0.74665(16) -0.13341(13) 0.30338(10) 0.0258(3) Uani 1 1 d . . . . .
N6 N 0.72408(16) -0.52921(13) 0.29621(11) 0.0257(3) Uani 1 1 d . . . . .
C C 0.74978(16) -0.28833(14) 0.26447(11) 0.0195(3) Uani 1 1 d . . . . .
N7 N 0.99234(15) 0.23825(13) 0.05222(11) 0.0235(3) Uani 1 1 d . . . . .
N8 N 0.50312(16) 0.25538(13) 0.44249(11) 0.0235(3) Uani 1 1 d . . . . .
H1 H 0.573(2) 0.321(2) 0.3965(18) 0.030(4) Uiso 1 1 d . . . . .
H2 H 0.444(3) 0.312(2) 0.4977(18) 0.036(5) Uiso 1 1 d . . . . .
H3 H 0.563(3) 0.185(2) 0.482(2) 0.039(5) Uiso 1 1 d . . . . .
H4 H 0.426(3) 0.202(2) 0.388(2) 0.047(5) Uiso 1 1 d . . . . .
H5 H 0.932(2) 0.320(2) 0.0879(18) 0.032(4) Uiso 1 1 d . . . . .
H6 H 1.052(3) 0.280(2) -0.011(2) 0.040(5) Uiso 1 1 d . . . . .
H7 H 1.071(3) 0.194(2) 0.112(2) 0.040(5) Uiso 1 1 d . . . . .
H8 H 0.923(3) 0.163(2) 0.027(2) 0.039(5) Uiso 1 1 d . . . . .

loop_
_atom_site_aniso_label
_atom_site_aniso_U_11
_atom_site_aniso_U_22
_atom_site_aniso_U_33
_atom_site_aniso_U_23
_atom_site_aniso_U_13
_atom_site_aniso_U_12
O1 0.0372(6) 0.0182(5) 0.0289(5) -0.0048(3) -0.0015(4) 0.0020(3)
O2 0.0493(6) 0.0243(5) 0.0182(4) -0.0002(3) 0.0013(4) -0.0041(4)
N1 0.0255(5) 0.0209(5) 0.0204(5) -0.0009(4) 0.0052(4) 0.0003(4)
N2 0.0283(6) 0.0228(6) 0.0218(5) 0.0015(4) 0.0062(4) 0.0000(4)
N3 0.0270(6) 0.0214(5) 0.0250(5) -0.0004(4) 0.0046(4) 0.0006(4)
N4 0.0187(5) 0.0190(5) 0.0209(5) -0.0015(4) -0.0006(4) -0.0004(3)
N5 0.0385(6) 0.0207(5) 0.0186(5) -0.0010(4) 0.0038(4) 0.0019(4)
N6 0.0289(6) 0.0224(6) 0.0263(6) 0.0018(4) 0.0058(4) -0.0012(4)
C 0.0199(6) 0.0209(6) 0.0179(5) 0.0005(4) 0.0011(4) 0.0007(4)
N7 0.0220(5) 0.0255(6) 0.0233(5) 0.0003(4) 0.0038(4) 0.0003(4)
N8 0.0222(5) 0.0247(5) 0.0237(5) -0.0001(4) 0.0025(4) -0.0005(4)

loop_
_atom_type_symbol
_atom_type_description
_atom_type_scat_dispersion_real
_atom_type_scat_dispersion_imag
_atom_type_scat_source
C C 0.0181 0.0091 'International Tables Vol C Tables 4.2.6.8 and 6.1.1.4'
O O 0.0492 0.0322 'International Tables Vol C Tables 4.2.6.8 and 6.1.1.4'
N N 0.0311 0.0180 'International Tables Vol C Tables 4.2.6.8 and 6.1.1.4'
H H 0.0000 0.0000 'International Tables Vol C Tables 4.2.6.8 and 6.1.1.4'

loop_
_geom_angle_atom_site_label_1
_geom_angle_atom_site_label_2
_geom_angle_atom_site_label_3
_geom_angle
_geom_angle_site_symmetry_1
_geom_angle_site_symmetry_3
C N1 N3 104.14(10) . .
N6 N2 C 104.77(10) . .
N6 N3 N1 109.75(10) . .
O2 N4 N5 125.62(11) . .
O2 N4 O1 117.13(10) . .
N5 N4 O1 117.24(10) . .
N4 N5 C 118.00(10) . .
N3 N6 N2 109.62(10) . .
N1 C N2 111.71(11) . .
N1 C N5 132.39(11) . .
N2 C N5 115.71(10) . .

loop_
_geom_bond_atom_site_label_1
_geom_bond_atom_site_label_2
_geom_bond_distance
_geom_bond_site_symmetry_2
O1 N4 1.2838(14) .
O2 N4 1.2683(14) .
N1 C 1.3393(15) .
N1 N3 1.3466(15) .
N2 N6 1.3362(16) .
N2 C 1.3375(15) .
N3 N6 1.3116(17) .
N4 N5 1.2800(15) .
N5 C 1.3996(16) .

_cod_database_fobs_code 1529384
